data_7243717
loop_
_publ_author_name
'G\'al, G. Tam\'as'
'May, N\'ora V.'
'Trif, L\'aszl\'o'
'Mih\'aly, Judith'
'Bombicz, Petra'

_publ_section_title
;
 Solvatomorph and polymorph screening of clopamide drug and its copper(ii)
 complex crystals
;
_journal_issue 42
_journal_name_full CrystEngComm
_journal_page_first 7425
_journal_page_last 7441
_journal_paper_doi 10.1039/D1CE00995H
_journal_volume 23
_journal_year 2021
_chemical_formula_moiety 'C28 H38 Cl2 Cu N6 O6 S2, 2(C3 H8 O), 2(H2 O)'
_chemical_formula_sum 'C34 H58 Cl2 Cu N6 O10 S2'
_chemical_formula_weight 909.42
_chemical_name_common 'clopamide copper(II) diprophanol dihydrate'
_chemical_name_systematic
'trans-bis(4-chloro-N-(2,6-dimethylpiperidin-1-yl)-3-sulfamoylbenzamide)-copper(II) diprophanol solvate dihydrate'
_space_group_crystal_system triclinic
_space_group_IT_number 2
_space_group_name_Hall '-P 1'
_space_group_name_H-M_alt 'P -1'
_atom_sites_solution_hydrogens mixed
_atom_sites_solution_primary direct
_atom_sites_solution_secondary direct
_audit_creation_method SHELXL-2014/7
_audit_update_record
;
2021-07-27 deposited with the CCDC.	2021-08-30 downloaded from the CCDC.
;
_cell_angle_alpha 83.113(12)
_cell_angle_beta 79.445(10)
_cell_angle_gamma 67.366(10)
_cell_formula_units_Z 1
_cell_length_a 8.497(5)
_cell_length_b 8.404(4)
_cell_length_c 16.310(8)
_cell_measurement_reflns_used 4731
_cell_measurement_temperature 103(2)
_cell_measurement_theta_max 25.47
_cell_measurement_theta_min 2.99
_cell_volume 1055.2(10)
_computing_cell_refinement 'CrystalClear (Rigaku/MSC Inc., 2005)'
_computing_data_collection 'CrystalClear (Rigaku/MSC Inc., 2005)'
_computing_data_reduction 'CrystalClear (Rigaku/MSC Inc., 2005)'
_computing_molecular_graphics 'Spek, A.L. (2003). J.Appl.Cryst. 36,7-13.'
_computing_publication_material
;
MERCURY (Macrae et al., 2006); Platon (Spek, 2009)
;
_computing_structure_refinement 'SHELXL-2014/7 (Sheldrick, 2014)'
_computing_structure_solution 'SHELXL-2014/7 (Sheldrick, 2014)'
_diffrn_ambient_temperature 103(2)
_diffrn_detector_area_resol_mean 10.0000
_diffrn_measured_fraction_theta_full 0.965
_diffrn_measured_fraction_theta_max 0.842
_diffrn_measurement_device_type R-AXIS-RAPID
_diffrn_measurement_method dtprofit.ref
_diffrn_radiation_detector RX
_diffrn_radiation_monochromator Graphite
_diffrn_radiation_type MoK\a
_diffrn_radiation_wavelength 0.71073
_diffrn_reflns_av_R_equivalents 0.1536
_diffrn_reflns_av_unetI/netI 0.1247
_diffrn_reflns_Laue_measured_fraction_full 0.965
_diffrn_reflns_Laue_measured_fraction_max 0.842
_diffrn_reflns_limit_h_max 10
_diffrn_reflns_limit_h_min -10
_diffrn_reflns_limit_k_max 10
_diffrn_reflns_limit_k_min -10
_diffrn_reflns_limit_l_max 19
_diffrn_reflns_limit_l_min -19
_diffrn_reflns_number 16943
_diffrn_reflns_point_group_measured_fraction_full 0.965
_diffrn_reflns_point_group_measured_fraction_max 0.842
_diffrn_reflns_theta_full 25.242
_diffrn_reflns_theta_max 26.920
_diffrn_reflns_theta_min 2.983
_diffrn_source 'NORMAL-focus sealed tube'
_exptl_absorpt_coefficient_mu 0.803
_exptl_absorpt_correction_T_max 0.9604
_exptl_absorpt_correction_T_min 0.6700
_exptl_absorpt_correction_type numerical
_exptl_absorpt_process_details
;
 T.Higashi, Numerical Absorption Correction, NUMABS, 2002
;
_exptl_crystal_colour Brown
_exptl_crystal_density_diffrn 1.431
_exptl_crystal_density_method 'Not measured'
_exptl_crystal_description Platelet
_exptl_crystal_F_000 479
_exptl_crystal_size_max 0.5
_exptl_crystal_size_mid 0.25
_exptl_crystal_size_min 0.05
_refine_diff_density_max 0.858
_refine_diff_density_min -0.942
_refine_diff_density_rms 0.102
_refine_ls_extinction_method none
_refine_ls_goodness_of_fit_ref 1.059
_refine_ls_hydrogen_treatment constr
_refine_ls_matrix_type full
_refine_ls_number_parameters 253
_refine_ls_number_reflns 3846
_refine_ls_number_restraints 0
_refine_ls_restrained_S_all 1.059
_refine_ls_R_factor_all 0.1149
_refine_ls_R_factor_gt 0.0856
_refine_ls_shift/su_max 0.000
_refine_ls_shift/su_mean 0.000
_refine_ls_structure_factor_coef Fsqd
_refine_ls_weighting_details 'w=1/[\s^2^(Fo^2^)+(0.0992P)^2^+0.7501P] where P=(Fo^2^+2Fc^2^)/3'
_refine_ls_weighting_scheme calc
_refine_ls_wR_factor_gt 0.2121
_refine_ls_wR_factor_ref 0.2365
_reflns_Friedel_coverage 0.000
_reflns_number_gt 2585
_reflns_number_total 3846
_reflns_threshold_expression 'I > 2\s(I)'
_cod_data_source_file d1ce00995h2.cif
_cod_data_source_block shelx_CCDC5
_cod_depositor_comments 'Adding full bibliography for 7243712--7243721.cif.'
_cod_database_code 7243717
_shelx_shelxl_version_number 2014/7
_shelx_space_group_comment
;
The symmetry employed for this shelxl refinement is uniquely defined
by the following loop, which should always be used as a source of
symmetry information in preference to the above space-group names.
They are only intended as comments.
;
_shelx_estimated_absorpt_t_min 0.690
_shelx_estimated_absorpt_t_max 0.961

loop_
_space_group_symop_operation_xyz
'x, y, z'
'-x, -y, -z'

loop_
_atom_site_label
_atom_site_type_symbol
_atom_site_fract_x
_atom_site_fract_y
_atom_site_fract_z
_atom_site_U_iso_or_equiv
_atom_site_adp_type
_atom_site_occupancy
_atom_site_site_symmetry_order
_atom_site_calc_flag
_atom_site_refinement_flags_posn
_atom_site_refinement_flags_adp
_atom_site_refinement_flags_occupancy
_atom_site_disorder_assembly
_atom_site_disorder_group
Cu1 Cu 0.5000 0.5000 0.5000 0.0497(4) Uani 1 2 d S . P . .
Cl1 Cl 0.49373(19) 0.2351(2) 0.01940(8) 0.0540(5) Uani 1 1 d . . . . .
S1 S 0.19559(17) 0.24425(18) 0.16920(8) 0.0410(4) Uani 1 1 d . . . . .
O1 O 0.2634(5) 0.0710(5) 0.1510(2) 0.0508(10) Uani 1 1 d . . . . .
O2 O 0.0881(5) 0.2831(5) 0.2429(2) 0.0500(10) Uani 1 1 d . . . . .
O3 O 0.4685(5) 0.4069(5) 0.4080(2) 0.0491(10) Uani 1 1 d . . . . .
N1 N 0.0897(5) 0.3627(6) 0.0917(3) 0.0410(11) Uani 1 1 d . . . . .
H1NA H 0.0068 0.4700 0.0989 0.049 Uiso 1 1 d R U . . .
H1NB H 0.1316 0.3428 0.0394 0.049 Uiso 1 1 d R U . . .
N8 N 0.5864(7) 0.5953(7) 0.3291(3) 0.0556(14) Uani 1 1 d . . . . .
N9 N 0.5981(7) 0.6382(7) 0.4117(3) 0.0624(15) Uani 1 1 d . . . . .
C1 C 0.3863(7) 0.3561(7) 0.2516(3) 0.0400(13) Uani 1 1 d . . . . .
H1 H 0.2997 0.3600 0.2982 0.048 Uiso 1 1 calc R U . . .
C2 C 0.3741(7) 0.3014(7) 0.1779(3) 0.0402(13) Uani 1 1 d . . . . .
C3 C 0.5014(7) 0.2959(7) 0.1136(3) 0.0431(14) Uani 1 1 d . . . . .
C4 C 0.6384(7) 0.3394(8) 0.1254(3) 0.0491(15) Uani 1 1 d . . . . .
H4 H 0.7290 0.3292 0.0801 0.059 Uiso 1 1 calc R U . . .
C5 C 0.6494(8) 0.3953(8) 0.1980(3) 0.0484(15) Uani 1 1 d . . . . .
H5 H 0.7434 0.4253 0.2042 0.058 Uiso 1 1 calc R U . . .
C6 C 0.5186(7) 0.4057(7) 0.2611(3) 0.0430(13) Uani 1 1 d . . . . .
C7 C 0.5250(7) 0.4765(8) 0.3381(3) 0.0461(14) Uani 1 1 d . . . . .
C10 C 0.5090(14) 0.8241(11) 0.4156(5) 0.093(3) Uani 1 1 d . . . . .
H10 H 0.4936 0.8508 0.4753 0.112 Uiso 1 1 calc R U . . .
C11 C 0.612(2) 0.9328(13) 0.3633(5) 0.134(5) Uani 1 1 d . . . . .
H11A H 0.6180 0.9223 0.3029 0.161 Uiso 1 1 calc R U . . .
H11B H 0.5518 1.0562 0.3754 0.161 Uiso 1 1 calc R U . . .
C12 C 0.792(2) 0.870(2) 0.3847(7) 0.159(6) Uani 1 1 d . . . . .
H12A H 0.8594 0.9314 0.3479 0.191 Uiso 1 1 calc R U . . .
H12B H 0.7877 0.8936 0.4432 0.191 Uiso 1 1 calc R U . . .
C13 C 0.8776(17) 0.6823(16) 0.3736(5) 0.125(4) Uani 1 1 d . . . . .
H13A H 0.9978 0.6436 0.3847 0.149 Uiso 1 1 calc R U . . .
H13B H 0.8819 0.6605 0.3148 0.149 Uiso 1 1 calc R U . . .
C14 C 0.7903(12) 0.5780(14) 0.4288(5) 0.086(3) Uani 1 1 d . . . . .
H14 H 0.7843 0.6061 0.4874 0.103 Uiso 1 1 calc R U . . .
C15 C 0.8818(9) 0.3992(14) 0.4241(4) 0.087(3) Uani 1 1 d . . . . .
H15A H 0.9996 0.3703 0.4350 0.131 Uiso 1 1 calc R U . . .
H15B H 0.8857 0.3650 0.3681 0.131 Uiso 1 1 calc R U . . .
H15C H 0.8240 0.3375 0.4657 0.131 Uiso 1 1 calc R U . . .
C16 C 0.3191(15) 0.8784(11) 0.3920(5) 0.113(4) Uani 1 1 d . . . . .
H16A H 0.2616 0.8058 0.4255 0.170 Uiso 1 1 calc R U . . .
H16B H 0.3276 0.8626 0.3326 0.170 Uiso 1 1 calc R U . . .
H16C H 0.2521 0.9998 0.4036 0.170 Uiso 1 1 calc R U . . .
O8 O 0.8727(5) 0.7114(5) 0.0772(2) 0.0427(9) Uani 1 1 d . . . . .
H8 H 0.7801 0.7341 0.1070 0.064 Uiso 1 1 d R U . . .
C41 C 0.9252(8) 0.8548(8) 0.0634(3) 0.0492(15) Uani 1 1 d . . . . .
H41A H 0.8336 0.9553 0.0408 0.059 Uiso 1 1 calc R U . . .
H41B H 1.0306 0.8271 0.0213 0.059 Uiso 1 1 calc R U . . .
C42 C 0.9612(8) 0.9016(8) 0.1423(4) 0.0496(15) Uani 1 1 d . . . . .
H42A H 0.8542 0.9311 0.1834 0.060 Uiso 1 1 calc R U . . .
H42B H 0.9889 1.0069 0.1296 0.060 Uiso 1 1 calc R U . . .
C43 C 1.1124(9) 0.7586(9) 0.1849(4) 0.0644(18) Uani 1 1 d . . . . .
H43A H 1.2204 0.7303 0.1457 0.097 Uiso 1 1 calc R U . . .
H43B H 1.0851 0.6547 0.1999 0.097 Uiso 1 1 calc R U . . .
H43C H 1.1250 0.8026 0.2353 0.097 Uiso 1 1 calc R U . . .
O7 O 0.5816(5) 0.7975(5) 0.1690(2) 0.0589(12) Uani 1 1 d . . . . .
H1O7 H 0.4813 0.8654 0.1582 0.088 Uiso 1 1 d R U . . .
H2O7 H 0.5733 0.7320 0.2132 0.088 Uiso 1 1 d R U . . .

loop_
_atom_site_aniso_label
_atom_site_aniso_U_11
_atom_site_aniso_U_22
_atom_site_aniso_U_33
_atom_site_aniso_U_23
_atom_site_aniso_U_13
_atom_site_aniso_U_12
Cu1 0.0418(7) 0.0621(7) 0.0493(6) -0.0237(5) -0.0022(4) -0.0200(5)
Cl1 0.0459(9) 0.0686(11) 0.0434(8) -0.0247(7) 0.0066(6) -0.0163(8)
S1 0.0366(8) 0.0446(8) 0.0407(8) -0.0111(6) -0.0014(5) -0.0133(6)
O1 0.045(2) 0.047(2) 0.060(2) -0.0132(18) -0.0049(18) -0.0154(19)
O2 0.049(2) 0.070(3) 0.035(2) -0.0146(18) 0.0030(16) -0.027(2)
O3 0.051(3) 0.055(3) 0.045(2) -0.0169(18) 0.0036(17) -0.026(2)
N1 0.030(2) 0.047(3) 0.040(2) -0.0144(19) -0.0051(18) -0.004(2)
N8 0.061(3) 0.060(3) 0.053(3) -0.019(2) 0.003(2) -0.030(3)
N9 0.069(4) 0.061(4) 0.066(3) -0.031(3) 0.005(3) -0.032(3)
C1 0.036(3) 0.039(3) 0.037(3) -0.009(2) 0.000(2) -0.006(2)
C2 0.035(3) 0.040(3) 0.042(3) -0.008(2) -0.002(2) -0.010(2)
C3 0.039(3) 0.039(3) 0.046(3) -0.015(2) 0.000(2) -0.007(3)
C4 0.035(3) 0.052(4) 0.055(3) -0.021(3) 0.010(2) -0.013(3)
C5 0.041(3) 0.051(4) 0.055(3) -0.017(3) 0.002(3) -0.019(3)
C6 0.038(3) 0.043(3) 0.044(3) -0.011(2) 0.000(2) -0.011(3)
C7 0.038(3) 0.054(4) 0.047(3) -0.018(3) 0.006(2) -0.019(3)
C10 0.138(9) 0.071(6) 0.076(5) -0.019(4) -0.001(5) -0.047(6)
C11 0.279(17) 0.095(7) 0.048(5) 0.006(4) -0.011(7) -0.098(9)
C12 0.263(18) 0.207(15) 0.121(9) 0.036(9) -0.078(10) -0.203(15)
C13 0.202(12) 0.175(11) 0.062(5) -0.021(6) 0.005(6) -0.148(10)
C14 0.079(6) 0.132(8) 0.076(5) -0.029(5) 0.004(4) -0.071(6)
C15 0.044(4) 0.157(9) 0.059(4) -0.037(5) 0.008(3) -0.032(5)
C16 0.163(10) 0.058(5) 0.070(5) -0.015(4) -0.022(5) 0.018(6)
O8 0.042(2) 0.042(2) 0.041(2) -0.0155(15) 0.0058(15) -0.0128(18)
C41 0.045(4) 0.052(4) 0.050(3) -0.014(3) 0.006(2) -0.019(3)
C42 0.047(4) 0.052(4) 0.053(3) -0.007(3) -0.002(3) -0.022(3)
C43 0.065(5) 0.059(4) 0.073(5) -0.005(3) -0.022(3) -0.021(4)
O7 0.047(3) 0.054(3) 0.056(2) -0.0082(19) 0.0153(19) -0.006(2)

loop_
_atom_type_symbol
_atom_type_description
_atom_type_scat_dispersion_real
_atom_type_scat_dispersion_imag
_atom_type_scat_source
C C 0.0033 0.0016 'International Tables Vol C Tables 4.2.6.8 and 6.1.1.4'
H H 0.0000 0.0000 'International Tables Vol C Tables 4.2.6.8 and 6.1.1.4'
Cl Cl 0.1484 0.1585 'International Tables Vol C Tables 4.2.6.8 and 6.1.1.4'
Cu Cu 0.3201 1.2651 'International Tables Vol C Tables 4.2.6.8 and 6.1.1.4'
N N 0.0061 0.0033 'International Tables Vol C Tables 4.2.6.8 and 6.1.1.4'
O O 0.0106 0.0060 'International Tables Vol C Tables 4.2.6.8 and 6.1.1.4'
S S 0.1246 0.1234 'International Tables Vol C Tables 4.2.6.8 and 6.1.1.4'

loop_
_geom_angle_atom_site_label_1
_geom_angle_atom_site_label_2
_geom_angle_atom_site_label_3
_geom_angle
_geom_angle_site_symmetry_1
_geom_angle_site_symmetry_3
_geom_angle_publ_flag
O3 Cu1 O3 180.0 2_666 . ?
O3 Cu1 N9 96.50(19) 2_666 . ?
O3 Cu1 N9 83.50(19) . . ?
O3 Cu1 N9 83.50(19) 2_666 2_666 ?
O3 Cu1 N9 96.50(19) . 2_666 ?
N9 Cu1 N9 180.0(3) . 2_666 ?
O2 S1 O1 115.7(3) . . ?
O2 S1 N1 108.6(2) . . ?
O1 S1 N1 109.1(2) . . ?
O2 S1 C2 105.5(2) . . ?
O1 S1 C2 106.8(2) . . ?
N1 S1 C2 111.1(3) . . ?
C7 O3 Cu1 110.1(4) . . ?
S1 N1 H1NA 122.4 . . ?
S1 N1 H1NB 121.6 . . ?
H1NA N1 H1NB 113.1 . . ?
C7 N8 N9 108.9(5) . . ?
C10 N9 N8 106.3(6) . . ?
C10 N9 C14 111.7(7) . . ?
N8 N9 C14 112.9(5) . . ?
C10 N9 Cu1 114.4(5) . . ?
N8 N9 Cu1 109.3(4) . . ?
C14 N9 Cu1 102.3(5) . . ?
C2 C1 C6 122.9(5) . . ?
C2 C1 H1 118.5 . . ?
C6 C1 H1 118.5 . . ?
C3 C2 C1 116.5(5) . . ?
C3 C2 S1 122.9(4) . . ?
C1 C2 S1 120.6(4) . . ?
C2 C3 C4 119.7(5) . . ?
C2 C3 Cl1 119.7(5) . . ?
C4 C3 Cl1 120.6(4) . . ?
C5 C4 C3 123.7(5) . . ?
C5 C4 H4 118.2 . . ?
C3 C4 H4 118.2 . . ?
C6 C5 C4 116.0(6) . . ?
C6 C5 H5 122.0 . . ?
C4 C5 H5 122.0 . . ?
C5 C6 C1 121.0(5) . . ?
C5 C6 C7 116.0(5) . . ?
C1 C6 C7 123.0(5) . . ?
N8 C7 O3 128.1(5) . . ?
N8 C7 C6 116.5(5) . . ?
O3 C7 C6 115.4(5) . . ?
N9 C10 C11 114.3(8) . . ?
N9 C10 C16 109.3(7) . . ?
C11 C10 C16 112.9(9) . . ?
N9 C10 H10 106.6 . . ?
C11 C10 H10 106.6 . . ?
C16 C10 H10 106.6 . . ?
C12 C11 C10 110.4(9) . . ?
C12 C11 H11A 109.6 . . ?
C10 C11 H11A 109.6 . . ?
C12 C11 H11B 109.6 . . ?
C10 C11 H11B 109.6 . . ?
H11A C11 H11B 108.1 . . ?
C13 C12 C11 109.6(9) . . ?
C13 C12 H12A 109.8 . . ?
C11 C12 H12A 109.8 . . ?
C13 C12 H12B 109.8 . . ?
C11 C12 H12B 109.8 . . ?
H12A C12 H12B 108.2 . . ?
C12 C13 C14 113.7(10) . . ?
C12 C13 H13A 108.8 . . ?
C14 C13 H13A 108.8 . . ?
C12 C13 H13B 108.8 . . ?
C14 C13 H13B 108.8 . . ?
H13A C13 H13B 107.7 . . ?
C15 C14 C13 113.3(8) . . ?
C15 C14 N9 113.4(6) . . ?
C13 C14 N9 109.3(8) . . ?
C15 C14 H14 106.8 . . ?
C13 C14 H14 106.8 . . ?
N9 C14 H14 106.8 . . ?
C14 C15 H15A 109.5 . . ?
C14 C15 H15B 109.5 . . ?
H15A C15 H15B 109.5 . . ?
C14 C15 H15C 109.5 . . ?
H15A C15 H15C 109.5 . . ?
H15B C15 H15C 109.5 . . ?
C10 C16 H16A 109.5 . . ?
C10 C16 H16B 109.5 . . ?
H16A C16 H16B 109.5 . . ?
C10 C16 H16C 109.5 . . ?
H16A C16 H16C 109.5 . . ?
H16B C16 H16C 109.5 . . ?
C41 O8 H8 111.7 . . ?
O8 C41 C42 112.0(5) . . ?
O8 C41 H41A 109.2 . . ?
C42 C41 H41A 109.2 . . ?
O8 C41 H41B 109.2 . . ?
C42 C41 H41B 109.2 . . ?
H41A C41 H41B 107.9 . . ?
C41 C42 C43 116.2(5) . . ?
C41 C42 H42A 108.2 . . ?
C43 C42 H42A 108.2 . . ?
C41 C42 H42B 108.2 . . ?
C43 C42 H42B 108.2 . . ?
H42A C42 H42B 107.4 . . ?
C42 C43 H43A 109.5 . . ?
C42 C43 H43B 109.5 . . ?
H43A C43 H43B 109.5 . . ?
C42 C43 H43C 109.5 . . ?
H43A C43 H43C 109.5 . . ?
H43B C43 H43C 109.5 . . ?
H1O7 O7 H2O7 111.0 . . ?

loop_
_geom_bond_atom_site_label_1
_geom_bond_atom_site_label_2
_geom_bond_distance
_geom_bond_site_symmetry_2
_geom_bond_publ_flag
Cu1 O3 1.877(4) 2_666 ?
Cu1 O3 1.877(4) . ?
Cu1 N9 2.006(6) . ?
Cu1 N9 2.006(6) 2_666 ?
Cl1 C3 1.696(5) . ?
S1 O2 1.360(4) . ?
S1 O1 1.391(4) . ?
S1 N1 1.681(5) . ?
S1 C2 1.791(6) . ?
O3 C7 1.316(7) . ?
N1 H1NA 0.9106 . ?
N1 H1NB 0.8716 . ?
N8 C7 1.276(7) . ?
N8 N9 1.466(6) . ?
N9 C10 1.454(10) . ?
N9 C14 1.581(10) . ?
C1 C2 1.372(7) . ?
C1 C6 1.379(8) . ?
C1 H1 0.9500 . ?
C2 C3 1.353(7) . ?
C3 C4 1.398(8) . ?
C4 C5 1.356(8) . ?
C4 H4 0.9500 . ?
C5 C6 1.352(7) . ?
C5 H5 0.9500 . ?
C6 C7 1.471(7) . ?
C10 C11 1.578(14) . ?
C10 C16 1.606(14) . ?
C10 H10 1.0000 . ?
C11 C12 1.507(18) . ?
C11 H11A 0.9900 . ?
C11 H11B 0.9900 . ?
C12 C13 1.477(17) . ?
C12 H12A 0.9900 . ?
C12 H12B 0.9900 . ?
C13 C14 1.481(12) . ?
C13 H13A 0.9900 . ?
C13 H13B 0.9900 . ?
C14 C15 1.406(12) . ?
C14 H14 1.0000 . ?
C15 H15A 0.9800 . ?
C15 H15B 0.9800 . ?
C15 H15C 0.9800 . ?
C16 H16A 0.9800 . ?
C16 H16B 0.9800 . ?
C16 H16C 0.9800 . ?
O8 C41 1.419(7) . ?
O8 H8 0.8105 . ?
C41 C42 1.503(8) . ?
C41 H41A 0.9900 . ?
C41 H41B 0.9900 . ?
C42 C43 1.586(8) . ?
C42 H42A 0.9900 . ?
C42 H42B 0.9900 . ?
C43 H43A 0.9800 . ?
C43 H43B 0.9800 . ?
C43 H43C 0.9800 . ?
O7 H1O7 0.8597 . ?
O7 H2O7 0.8627 . ?

loop_
_geom_torsion_atom_site_label_1
_geom_torsion_atom_site_label_2
_geom_torsion_atom_site_label_3
_geom_torsion_atom_site_label_4
_geom_torsion
_geom_torsion_site_symmetry_1
_geom_torsion_site_symmetry_2
_geom_torsion_site_symmetry_3
_geom_torsion_site_symmetry_4
_geom_torsion_publ_flag
N9 Cu1 O3 C7 0.4(4) . . . . ?
N9 Cu1 O3 C7 -179.6(4) 2_666 . . . ?
C7 N8 N9 C10 -127.1(6) . . . . ?
C7 N8 N9 C14 110.0(7) . . . . ?
C7 N8 N9 Cu1 -3.2(6) . . . . ?
C6 C1 C2 C3 0.8(8) . . . . ?
C6 C1 C2 S1 -178.3(4) . . . . ?
O2 S1 C2 C3 -173.8(5) . . . . ?
O1 S1 C2 C3 62.5(5) . . . . ?
N1 S1 C2 C3 -56.4(5) . . . . ?
O2 S1 C2 C1 5.3(5) . . . . ?
O1 S1 C2 C1 -118.4(5) . . . . ?
N1 S1 C2 C1 122.7(4) . . . . ?
C1 C2 C3 C4 2.0(8) . . . . ?
S1 C2 C3 C4 -178.8(4) . . . . ?
C1 C2 C3 Cl1 -178.3(4) . . . . ?
S1 C2 C3 Cl1 0.8(7) . . . . ?
C2 C3 C4 C5 -3.0(10) . . . . ?
Cl1 C3 C4 C5 177.4(5) . . . . ?
C3 C4 C5 C6 0.8(9) . . . . ?
C4 C5 C6 C1 2.2(9) . . . . ?
C4 C5 C6 C7 -176.4(5) . . . . ?
C2 C1 C6 C5 -3.1(9) . . . . ?
C2 C1 C6 C7 175.3(5) . . . . ?
N9 N8 C7 O3 4.3(9) . . . . ?
N9 N8 C7 C6 -174.7(5) . . . . ?
Cu1 O3 C7 N8 -3.0(8) . . . . ?
Cu1 O3 C7 C6 176.0(4) . . . . ?
C5 C6 C7 N8 34.8(8) . . . . ?
C1 C6 C7 N8 -143.7(6) . . . . ?
C5 C6 C7 O3 -144.3(5) . . . . ?
C1 C6 C7 O3 37.2(8) . . . . ?
N8 N9 C10 C11 -74.8(9) . . . . ?
C14 N9 C10 C11 48.8(10) . . . . ?
Cu1 N9 C10 C11 164.5(7) . . . . ?
N8 N9 C10 C16 52.8(8) . . . . ?
C14 N9 C10 C16 176.5(6) . . . . ?
Cu1 N9 C10 C16 -67.9(7) . . . . ?
N9 C10 C11 C12 -51.1(12) . . . . ?
C16 C10 C11 C12 -176.9(9) . . . . ?
C10 C11 C12 C13 54.3(12) . . . . ?
C11 C12 C13 C14 -61.8(12) . . . . ?
C12 C13 C14 C15 -173.8(8) . . . . ?
C12 C13 C14 N9 58.6(10) . . . . ?
C10 N9 C14 C15 -178.9(6) . . . . ?
N8 N9 C14 C15 -59.1(8) . . . . ?
Cu1 N9 C14 C15 58.3(7) . . . . ?
C10 N9 C14 C13 -51.4(8) . . . . ?
N8 N9 C14 C13 68.4(8) . . . . ?
Cu1 N9 C14 C13 -174.2(6) . . . . ?
O8 C41 C42 C43 62.0(7) . . . . ?
